data_7120426
loop_
_publ_author_name
'Mamada, Masashi'
'Minami, Tsuyoshi'
'Katagiri, Hiroshi'
'Omiya, Takafumi'
'Tokito, Shizuo'

_publ_section_title
;
 One-step, green synthesis of a supramolecular organogelator based on
 mellitic triimide for the recognition of aromatic compounds
;
_journal_name_full 'Chem. Commun.'
_journal_paper_doi 10.1039/C7CC04876A
_journal_year 2017
_chemical_formula_moiety 'C33 H18 F3 N3 O6, C6 H5 Cl'
_chemical_formula_sum 'C39 H23 Cl F3 N3 O6'
_chemical_formula_weight 722.05
_chemical_name_systematic
; 
 ? 
;
_space_group_crystal_system trigonal
_space_group_IT_number 148
_space_group_name_Hall '-R 3'
_space_group_name_H-M_alt 'R -3 :H'
_symmetry_space_group_name_Hall '-R 3'
_symmetry_space_group_name_H-M 'R -3 :H'
_atom_sites_solution_hydrogens geom
_atom_sites_solution_primary direct
_atom_sites_solution_secondary difmap
_audit_creation_method SHELXL-97
_audit_update_record
;
2017-06-22 deposited with the CCDC.
2017-07-11 downloaded from the CCDC.
;
_cell_angle_alpha 90.00
_cell_angle_beta 90.00
_cell_angle_gamma 120.00
_cell_formula_units_Z 6
_cell_length_a 11.3405(13)
_cell_length_b 11.3405(13)
_cell_length_c 43.872(8)
_cell_measurement_reflns_used 3417
_cell_measurement_temperature 193(2)
_cell_measurement_theta_max 30.4
_cell_measurement_theta_min 2.1
_cell_volume 4886.3(12)
_computing_cell_refinement 'CrystalClear (Rigaku Inc., 2008)'
_computing_data_collection 'CrystalClear (Rigaku Inc., 2008)'
_computing_data_reduction 'CrystalClear (Rigaku Inc., 2008)'
_computing_molecular_graphics 'PLATON (Spek, 2009)'
_computing_publication_material 'Yadokari-XG 2009 (Wakita, Kabuto et al., 2009)'
_computing_structure_refinement 'SHELXL-97 (Sheldrick, 2008)'
_computing_structure_solution 'SHELXS-97 (Sheldrick, 2008)'
_diffrn_ambient_temperature 193(2)
_diffrn_detector_area_resol_mean 28.5714
_diffrn_measured_fraction_theta_full 0.992
_diffrn_measured_fraction_theta_max 0.992
_diffrn_measurement_device 'Rigaku Saturn'
_diffrn_measurement_method \w
_diffrn_radiation_detector CCD
_diffrn_radiation_monochromator 'Graphite Monochromator'
_diffrn_radiation_source 'Rotating Anode'
_diffrn_radiation_type MoK\a
_diffrn_radiation_wavelength 0.71075
_diffrn_reflns_av_R_equivalents 0.0733
_diffrn_reflns_av_sigmaI/netI 0.0492
_diffrn_reflns_limit_h_max 13
_diffrn_reflns_limit_h_min -13
_diffrn_reflns_limit_k_max 13
_diffrn_reflns_limit_k_min -13
_diffrn_reflns_limit_l_max 52
_diffrn_reflns_limit_l_min -52
_diffrn_reflns_number 17005
_diffrn_reflns_theta_full 25.49
_diffrn_reflns_theta_max 25.49
_diffrn_reflns_theta_min 3.11
_exptl_absorpt_coefficient_mu 0.190
_exptl_absorpt_correction_T_max 1.000
_exptl_absorpt_correction_T_min 0.768
_exptl_absorpt_correction_type multi-scan
_exptl_absorpt_process_details '(REQAB; Jacobson, 1998)'
_exptl_crystal_colour Yellow
_exptl_crystal_density_diffrn 1.472
_exptl_crystal_density_method 'not measured'
_exptl_crystal_description Prism
_exptl_crystal_F_000 2220
_exptl_crystal_size_max 0.15
_exptl_crystal_size_mid 0.10
_exptl_crystal_size_min 0.05
_refine_diff_density_max 0.378
_refine_diff_density_min -0.310
_refine_diff_density_rms 0.087
_refine_ls_extinction_method none
_refine_ls_goodness_of_fit_ref 1.077
_refine_ls_hydrogen_treatment mixed
_refine_ls_matrix_type full
_refine_ls_number_parameters 187
_refine_ls_number_reflns 2023
_refine_ls_number_restraints 36
_refine_ls_restrained_S_all 1.067
_refine_ls_R_factor_all 0.1222
_refine_ls_R_factor_gt 0.0806
_refine_ls_shift/su_max 0.000
_refine_ls_shift/su_mean 0.000
_refine_ls_structure_factor_coef Fsqd
_refine_ls_weighting_details 'calc w=1/[\s^2^(Fo^2^)+(0.1576P)^2^+0.0000P] where P=(Fo^2^+2Fc^2^)/3'
_refine_ls_weighting_scheme calc
_refine_ls_wR_factor_gt 0.2126
_refine_ls_wR_factor_ref 0.2524
_reflns_number_gt 1491
_reflns_number_total 2023
_reflns_threshold_expression >2sigma(I)
_cod_data_source_file c7cc04876a2.cif
_cod_data_source_block F-chlorobenzene
_cod_depositor_comments
;
The following automatic conversions were performed:

'_exptl_absorpt_correction_type' value 'Multi-scan' changed to
'multi-scan' according to
/home/data/users/saulius/crontab/automatic-downloads/rss-feeds/RSC/lib/dictionaries/cif_core.dic
dictionary named 'cif_core.dic' version 2.4.2 from 2011-04-26.

Automatic conversion script
Id: cif_fix_values 4973 2017-02-22 13:04:09Z antanas 
;
_cod_database_code 7120426

loop_
_symmetry_equiv_pos_as_xyz
'x, y, z'
'-y, x-y, z'
'-x+y, -x, z'
'x+2/3, y+1/3, z+1/3'
'-y+2/3, x-y+1/3, z+1/3'
'-x+y+2/3, -x+1/3, z+1/3'
'x+1/3, y+2/3, z+2/3'
'-y+1/3, x-y+2/3, z+2/3'
'-x+y+1/3, -x+2/3, z+2/3'
'-x, -y, -z'
'y, -x+y, -z'
'x-y, x, -z'
'-x+2/3, -y+1/3, -z+1/3'
'y+2/3, -x+y+1/3, -z+1/3'
'x-y+2/3, x+1/3, -z+1/3'
'-x+1/3, -y+2/3, -z+2/3'
'y+1/3, -x+y+2/3, -z+2/3'
'x-y+1/3, x+2/3, -z+2/3'

loop_
_atom_site_label
_atom_site_type_symbol
_atom_site_fract_x
_atom_site_fract_y
_atom_site_fract_z
_atom_site_U_iso_or_equiv
_atom_site_adp_type
_atom_site_occupancy
_atom_site_symmetry_multiplicity
_atom_site_calc_flag
_atom_site_refinement_flags
_atom_site_disorder_assembly
_atom_site_disorder_group
C1 C 0.6047(3) 0.1919(3) 0.03173(7) 0.0293(8) Uani 1 1 d . . .
C2 C 0.7467(3) 0.2721(3) 0.03168(7) 0.0284(8) Uani 1 1 d . . .
C3 C 0.8047(4) 0.1785(3) 0.03429(8) 0.0347(8) Uani 1 1 d . . .
N1 N 0.6917(3) 0.0482(3) 0.03643(6) 0.0362(8) Uani 1 1 d . . .
C4 C 0.5685(4) 0.0451(3) 0.03413(7) 0.0330(8) Uani 1 1 d . . .
O1 O 0.9213(3) 0.2058(3) 0.03469(6) 0.0492(8) Uani 1 1 d . . .
O2 O 0.4581(3) -0.0569(2) 0.03401(6) 0.0429(7) Uani 1 1 d . . .
C5 C 0.7019(4) -0.0744(4) 0.04179(8) 0.0430(10) Uani 1 1 d . . .
H5 H 0.7906 -0.0589 0.0341 0.052 Uiso 1 1 calc R . .
H5A H 0.6290 -0.1517 0.0303 0.052 Uiso 1 1 calc R . .
C6 C 0.6893(4) -0.1105(4) 0.07511(8) 0.0411(9) Uani 1 1 d . . .
C7 C 0.7932(4) -0.0331(4) 0.09569(10) 0.0547(11) Uani 1 1 d . . .
H7 H 0.8748 0.0429 0.0884 0.066 Uiso 1 1 calc R . .
C8 C 0.7808(6) -0.0641(5) 0.12646(10) 0.0667(13) Uani 1 1 d . . .
H8 H 0.8519 -0.0098 0.1403 0.080 Uiso 1 1 calc R . .
C9 C 0.6642(6) -0.1740(5) 0.13634(10) 0.0660(13) Uani 1 1 d . . .
C10 C 0.5593(6) -0.2538(5) 0.11720(11) 0.0688(14) Uani 1 1 d . . .
H10 H 0.4789 -0.3302 0.1248 0.083 Uiso 1 1 calc R . .
C11 C 0.5724(5) -0.2212(4) 0.08649(9) 0.0543(11) Uani 1 1 d . . .
H11 H 0.4999 -0.2759 0.0730 0.065 Uiso 1 1 calc R . .
F1 F 0.6507(4) -0.2069(4) 0.16643(6) 0.1013(12) Uani 1 1 d . . .
Cl1 Cl 0.8684(5) 0.3008(6) 0.10828(12) 0.1008(16) Uani 0.33 1 d P A -1
C12 C 0.7339(12) 0.3261(16) 0.1113(2) 0.073(2) Uani 0.33 1 d PGU A -1
C13 C 0.7602(10) 0.4596(14) 0.1123(3) 0.074(2) Uani 0.33 1 d PGU A -1
H13 H 0.8515 0.5329 0.1125 0.088 Uiso 0.33 1 calc PR A -1
C14 C 0.6529(14) 0.4859(13) 0.1130(3) 0.074(2) Uani 0.33 1 d PGU A -1
H14 H 0.6709 0.5771 0.1136 0.089 Uiso 0.33 1 calc PR A -1
C15 C 0.5193(12) 0.3786(16) 0.1127(3) 0.074(2) Uani 0.33 1 d PGU A -1
H15 H 0.4460 0.3965 0.1132 0.089 Uiso 0.33 1 calc PR A -1
C16 C 0.4930(10) 0.2451(14) 0.1117(3) 0.074(2) Uani 0.33 1 d PGU A -1
H16 H 0.4017 0.1717 0.1115 0.089 Uiso 0.33 1 calc PR A -1
C17 C 0.6003(13) 0.2188(13) 0.1110(3) 0.074(2) Uani 0.33 1 d PGU A -1
H17 H 0.5823 0.1276 0.1104 0.088 Uiso 0.33 1 calc PR A -1

loop_
_atom_site_aniso_label
_atom_site_aniso_U_11
_atom_site_aniso_U_22
_atom_site_aniso_U_33
_atom_site_aniso_U_23
_atom_site_aniso_U_13
_atom_site_aniso_U_12
C1 0.0311(18) 0.0258(17) 0.0279(17) -0.0002(13) 0.0004(13) 0.0119(14)
C2 0.0287(17) 0.0311(18) 0.0267(17) -0.0006(13) 0.0006(13) 0.0159(15)
C3 0.037(2) 0.040(2) 0.0323(19) 0.0021(14) 0.0021(14) 0.0235(17)
N1 0.0443(18) 0.0309(16) 0.0398(17) 0.0003(12) 0.0004(13) 0.0237(14)
C4 0.042(2) 0.0297(19) 0.0282(18) 0.0014(13) 0.0030(14) 0.0190(17)
O1 0.0365(16) 0.0533(17) 0.067(2) -0.0019(13) -0.0007(12) 0.0298(13)
O2 0.0412(15) 0.0275(14) 0.0508(16) 0.0012(11) 0.0022(11) 0.0103(12)
C5 0.060(2) 0.036(2) 0.046(2) 0.0030(16) 0.0023(17) 0.0333(19)
C6 0.055(2) 0.038(2) 0.044(2) -0.0019(16) -0.0002(17) 0.0340(19)
C7 0.053(3) 0.055(3) 0.057(3) 0.003(2) -0.005(2) 0.027(2)
C8 0.086(4) 0.072(3) 0.048(3) -0.009(2) -0.014(2) 0.044(3)
C9 0.105(4) 0.073(3) 0.036(2) 0.004(2) 0.008(2) 0.056(3)
C10 0.087(4) 0.057(3) 0.057(3) 0.017(2) 0.018(3) 0.032(3)
C11 0.068(3) 0.042(2) 0.053(3) 0.0007(18) 0.000(2) 0.028(2)
F1 0.157(3) 0.114(3) 0.0452(17) 0.0149(16) 0.0105(17) 0.077(3)
Cl1 0.087(3) 0.124(4) 0.123(4) -0.047(3) -0.026(3) 0.076(3)
C12 0.062(6) 0.104(7) 0.060(3) -0.009(4) -0.002(3) 0.047(4)
C13 0.063(6) 0.105(7) 0.061(3) -0.009(4) -0.001(3) 0.047(4)
C14 0.063(6) 0.105(7) 0.061(3) -0.009(4) -0.001(3) 0.047(4)
C15 0.063(6) 0.105(7) 0.061(3) -0.010(4) -0.002(3) 0.047(4)
C16 0.063(6) 0.105(7) 0.061(3) -0.009(4) -0.002(3) 0.047(4)
C17 0.062(6) 0.105(7) 0.060(3) -0.009(4) -0.002(3) 0.047(4)

loop_
_atom_type_symbol
_atom_type_description
_atom_type_scat_dispersion_real
_atom_type_scat_dispersion_imag
_atom_type_scat_source
C C 0.0033 0.0016 'International Tables Vol C Tables 4.2.6.8 and 6.1.1.4'
H H 0.0000 0.0000 'International Tables Vol C Tables 4.2.6.8 and 6.1.1.4'
Cl Cl 0.1484 0.1585 'International Tables Vol C Tables 4.2.6.8 and 6.1.1.4'
F F 0.0171 0.0103 'International Tables Vol C Tables 4.2.6.8 and 6.1.1.4'
N N 0.0061 0.0033 'International Tables Vol C Tables 4.2.6.8 and 6.1.1.4'
O O 0.0106 0.0060 'International Tables Vol C Tables 4.2.6.8 and 6.1.1.4'

loop_
_geom_angle_atom_site_label_1
_geom_angle_atom_site_label_2
_geom_angle_atom_site_label_3
_geom_angle
_geom_angle_site_symmetry_1
C2 C1 C2 119.9(3) 3_665
C2 C1 C4 132.0(3) 3_665
C2 C1 C4 107.9(3) .
C1 C2 C1 120.1(3) 2_655
C1 C2 C3 131.7(3) 2_655
C1 C2 C3 107.9(3) .
O1 C3 N1 125.8(3) .
O1 C3 C2 129.3(3) .
N1 C3 C2 105.0(3) .
C4 N1 C3 113.8(3) .
C4 N1 C5 122.9(3) .
C3 N1 C5 123.3(3) .
O2 C4 N1 125.1(3) .
O2 C4 C1 129.6(3) .
N1 C4 C1 105.3(3) .
N1 C5 C6 111.7(3) .
N1 C5 H5 109.3 .
C6 C5 H5 109.3 .
N1 C5 H5A 109.3 .
C6 C5 H5A 109.3 .
H5 C5 H5A 107.9 .
C11 C6 C7 117.5(4) .
C11 C6 C5 120.9(4) .
C7 C6 C5 121.5(4) .
C8 C7 C6 121.7(4) .
C8 C7 H7 119.2 .
C6 C7 H7 119.2 .
C9 C8 C7 118.3(4) .
C9 C8 H8 120.9 .
C7 C8 H8 120.9 .
C8 C9 F1 119.1(5) .
C8 C9 C10 122.6(4) .
F1 C9 C10 118.3(5) .
C9 C10 C11 118.6(5) .
C9 C10 H10 120.7 .
C11 C10 H10 120.7 .
C6 C11 C10 121.2(4) .
C6 C11 H11 119.4 .
C10 C11 H11 119.4 .
C13 C12 C17 120.0 .
C13 C12 Cl1 117.8(8) .
C17 C12 Cl1 122.1(8) .
C12 C13 C14 120.0 .
C12 C13 H13 120.0 .
C14 C13 H13 120.0 .
C15 C14 C13 120.0 .
C15 C14 H14 120.0 .
C13 C14 H14 120.0 .
C16 C15 C14 120.0 .
C16 C15 H15 120.0 .
C14 C15 H15 120.0 .
C15 C16 C17 120.0 .
C15 C16 H16 120.0 .
C17 C16 H16 120.0 .
C16 C17 C12 120.0 .
C16 C17 H17 120.0 .
C12 C17 H17 120.0 .

loop_
_geom_bond_atom_site_label_1
_geom_bond_atom_site_label_2
_geom_bond_distance
_geom_bond_site_symmetry_2
C1 C2 1.384(5) 3_665
C1 C2 1.398(4) .
C1 C4 1.507(4) .
C2 C1 1.384(5) 2_655
C2 C3 1.508(4) .
C3 O1 1.198(4) .
C3 N1 1.393(5) .
N1 C4 1.384(4) .
N1 C5 1.471(4) .
C4 O2 1.206(4) .
C5 C6 1.505(5) .
C5 H5 0.9900 .
C5 H5A 0.9900 .
C6 C11 1.385(5) .
C6 C7 1.393(5) .
C7 C8 1.384(6) .
C7 H7 0.9500 .
C8 C9 1.357(7) .
C8 H8 0.9500 .
C9 F1 1.360(5) .
C9 C10 1.365(7) .
C10 C11 1.385(6) .
C10 H10 0.9500 .
C11 H11 0.9500 .
Cl1 C12 1.693(7) .
C12 C13 1.3900 .
C12 C17 1.3900 .
C13 C14 1.3900 .
C13 H13 0.9500 .
C14 C15 1.3900 .
C14 H14 0.9500 .
C15 C16 1.3900 .
C15 H15 0.9500 .
C16 C17 1.3900 .
C16 H16 0.9500 .
C17 H17 0.9500 .

loop_
_geom_torsion_atom_site_label_1
_geom_torsion_atom_site_label_2
_geom_torsion_atom_site_label_3
_geom_torsion_atom_site_label_4
_geom_torsion
_geom_torsion_site_symmetry_1
_geom_torsion_site_symmetry_4
C2 C1 C2 C1 0.3(6) 3_665 2_655
C4 C1 C2 C1 -175.7(2) . 2_655
C2 C1 C2 C3 175.6(2) 3_665 .
C4 C1 C2 C3 -0.4(3) . .
C1 C2 C3 O1 -6.5(6) 2_655 .
C1 C2 C3 O1 179.1(3) . .
C1 C2 C3 N1 173.1(3) 2_655 .
C1 C2 C3 N1 -1.3(3) . .
O1 C3 N1 C4 -177.5(3) . .
C2 C3 N1 C4 2.8(4) . .
O1 C3 N1 C5 4.6(5) . .
C2 C3 N1 C5 -175.0(3) . .
C3 N1 C4 O2 176.6(3) . .
C5 N1 C4 O2 -5.6(5) . .
C3 N1 C4 C1 -3.1(4) . .
C5 N1 C4 C1 174.8(3) . .
C2 C1 C4 O2 7.1(6) 3_665 .
C2 C1 C4 O2 -177.6(3) . .
C2 C1 C4 N1 -173.3(3) 3_665 .
C2 C1 C4 N1 2.1(3) . .
C4 N1 C5 C6 -83.0(4) . .
C3 N1 C5 C6 94.6(4) . .
N1 C5 C6 C11 107.0(4) . .
N1 C5 C6 C7 -72.0(4) . .
C11 C6 C7 C8 -0.5(6) . .
C5 C6 C7 C8 178.5(4) . .
C6 C7 C8 C9 0.8(7) . .
C7 C8 C9 F1 179.3(4) . .
C7 C8 C9 C10 -0.5(7) . .
C8 C9 C10 C11 0.0(7) . .
F1 C9 C10 C11 -179.8(4) . .
C7 C6 C11 C10 0.0(6) . .
C5 C6 C11 C10 -179.0(4) . .
C9 C10 C11 C6 0.3(7) . .
C17 C12 C13 C14 0.0 . .
Cl1 C12 C13 C14 176.3(8) . .
C12 C13 C14 C15 0.0 . .
C13 C14 C15 C16 0.0 . .
C14 C15 C16 C17 0.0 . .
C15 C16 C17 C12 0.0 . .
C13 C12 C17 C16 0.0 . .
Cl1 C12 C17 C16 -176.2(8) . .
